data_1568880
loop_
_publ_author_name
'Nan, Jiang'
'Huang, Guanjie'
'Liu, Shilei'
'Wang, Jing'
'Ma, Yangmin'
'Luan, Xinjun'

_publ_section_title
;
 In(OTf)<sub>3</sub>-catalyzed reorganization/cycloaddition of two imine
 units and subsequent modular assembly of acridinium photocatalysts.
;
_journal_issue 19
_journal_name_full 'Chemical science'
_journal_page_first 5160
_journal_page_last 5166
_journal_paper_doi 10.1039/d3sc00163f
_journal_volume 14
_journal_year 2023
_chemical_absolute_configuration unk
_chemical_formula_sum 'C28 H21 N S'
_chemical_formula_weight 403.52
_space_group_crystal_system monoclinic
_space_group_IT_number 4
_space_group_name_Hall 'P 2yb'
_space_group_name_H-M_alt 'P 1 21 1'
_atom_sites_solution_hydrogens geom
_audit_creation_method SHELXL-2018/3
_audit_update_record
;
2022-11-01 deposited with the CCDC.	2023-04-17 downloaded from the CCDC.
;
_cell_angle_alpha 90
_cell_angle_beta 99.430(2)
_cell_angle_gamma 90
_cell_formula_units_Z 2
_cell_length_a 11.0488(6)
_cell_length_b 6.4191(3)
_cell_length_c 14.6827(7)
_cell_measurement_reflns_used 8321
_cell_measurement_temperature 276(2)
_cell_measurement_theta_max 27.19
_cell_measurement_theta_min 2.52
_cell_volume 1027.27(9)
_computing_cell_refinement 'Bruker SAINT'
_computing_data_collection 'Bruker APEX2'
_computing_data_reduction 'Bruker SAINT'
_computing_molecular_graphics 'Bruker SHELXTL'
_computing_publication_material 'Bruker SHELXTL'
_computing_structure_refinement 'SHELXL-2018/3 (Sheldrick, 2018)'
_computing_structure_solution 'SHELXS-97 (Sheldrick 2008)'
_diffrn_ambient_temperature 276(2)
_diffrn_measured_fraction_theta_full 0.999
_diffrn_measured_fraction_theta_max 0.999
_diffrn_measurement_device_type 'Bruker APEX-II CCD'
_diffrn_measurement_method '\f and \w scans'
_diffrn_radiation_type MoK\a
_diffrn_radiation_wavelength 0.71073
_diffrn_reflns_av_R_equivalents 0.0499
_diffrn_reflns_av_unetI/netI 0.0419
_diffrn_reflns_Laue_measured_fraction_full 0.999
_diffrn_reflns_Laue_measured_fraction_max 0.999
_diffrn_reflns_limit_h_max 14
_diffrn_reflns_limit_h_min -14
_diffrn_reflns_limit_k_max 8
_diffrn_reflns_limit_k_min -8
_diffrn_reflns_limit_l_max 18
_diffrn_reflns_limit_l_min -19
_diffrn_reflns_number 21602
_diffrn_reflns_point_group_measured_fraction_full 0.999
_diffrn_reflns_point_group_measured_fraction_max 0.999
_diffrn_reflns_theta_full 25.242
_diffrn_reflns_theta_max 27.510
_diffrn_reflns_theta_min 2.146
_exptl_absorpt_coefficient_mu 0.173
_exptl_absorpt_correction_type none
_exptl_crystal_colour colourless
_exptl_crystal_density_diffrn 1.305
_exptl_crystal_description block
_exptl_crystal_F_000 424
_exptl_crystal_size_max 0.150
_exptl_crystal_size_mid 0.130
_exptl_crystal_size_min 0.120
_refine_diff_density_max 0.160
_refine_diff_density_min -0.221
_refine_diff_density_rms 0.043
_refine_ls_abs_structure_details
;
 Flack x determined using 1474 quotients [(I+)-(I-)]/[(I+)+(I-)]
 (Parsons, Flack and Wagner, Acta Cryst. B69 (2013) 249-259).
;
_refine_ls_abs_structure_Flack -0.01(4)
_refine_ls_extinction_method none
_refine_ls_goodness_of_fit_ref 1.040
_refine_ls_hydrogen_treatment constr
_refine_ls_matrix_type full
_refine_ls_number_parameters 272
_refine_ls_number_reflns 4719
_refine_ls_number_restraints 1
_refine_ls_restrained_S_all 1.040
_refine_ls_R_factor_all 0.0561
_refine_ls_R_factor_gt 0.0411
_refine_ls_shift/su_max 0.000
_refine_ls_shift/su_mean 0.000
_refine_ls_structure_factor_coef Fsqd
_refine_ls_weighting_details 'w=1/[\s^2^(Fo^2^)+(0.0459P)^2^+0.0823P] where P=(Fo^2^+2Fc^2^)/3'
_refine_ls_weighting_scheme calc
_refine_ls_wR_factor_gt 0.0881
_refine_ls_wR_factor_ref 0.0961
_reflns_Friedel_coverage 0.835
_reflns_Friedel_fraction_full 0.999
_reflns_Friedel_fraction_max 0.998
_reflns_number_gt 3870
_reflns_number_total 4719
_reflns_threshold_expression 'I > 2\s(I)'
_cod_data_source_file d3sc00163f2.cif
_cod_data_source_block SUST_3245_0m
_cod_depositor_comments 'Adding full bibliography for 1568879--1568880.cif.'
_cod_original_sg_symbol_H-M 'P 21'
_cod_database_code 1568880
_shelx_shelxl_version_number 2018/3
_shelx_space_group_comment
;
The symmetry employed for this shelxl refinement is uniquely defined
by the following loop, which should always be used as a source of
symmetry information in preference to the above space-group names.
They are only intended as comments.
;
_shelx_estimated_absorpt_t_min 0.975
_shelx_estimated_absorpt_t_max 0.980

loop_
_space_group_symop_operation_xyz
'x, y, z'
'-x, y+1/2, -z'

loop_
_atom_site_label
_atom_site_type_symbol
_atom_site_fract_x
_atom_site_fract_y
_atom_site_fract_z
_atom_site_U_iso_or_equiv
_atom_site_adp_type
_atom_site_occupancy
_atom_site_site_symmetry_order
_atom_site_calc_flag
_atom_site_refinement_flags_posn
_atom_site_refinement_flags_adp
_atom_site_refinement_flags_occupancy
_atom_site_disorder_assembly
_atom_site_disorder_group
C1 C 0.0272(2) 0.3028(4) 0.68860(18) 0.0382(6) Uani 1 1 d . . . . .
C2 C -0.0758(3) 0.2507(5) 0.7304(2) 0.0468(7) Uani 1 1 d . . . . .
H2 H -0.118821 0.128292 0.713851 0.056 Uiso 1 1 calc R U . . .
C3 C -0.1114(3) 0.3779(5) 0.7939(2) 0.0486(7) Uani 1 1 d . . . . .
H3 H -0.179364 0.342212 0.820483 0.058 Uiso 1 1 calc R U . . .
C4 C -0.0475(3) 0.5653(5) 0.82118(18) 0.0416(6) Uani 1 1 d . . . . .
C5 C -0.0839(3) 0.6993(6) 0.8873(2) 0.0515(8) Uani 1 1 d . . . . .
H5 H -0.153071 0.666421 0.913008 0.062 Uiso 1 1 calc R U . . .
C6 C -0.0206(3) 0.8752(6) 0.9145(2) 0.0544(8) Uani 1 1 d . . . . .
H6 H -0.046168 0.961838 0.958438 0.065 Uiso 1 1 calc R U . . .
C7 C 0.0842(3) 0.9262(5) 0.8761(2) 0.0469(7) Uani 1 1 d . . . . .
H7 H 0.128340 1.046135 0.895233 0.056 Uiso 1 1 calc R U . . .
C8 C 0.1213(2) 0.8014(4) 0.81096(18) 0.0390(6) Uani 1 1 d . . . . .
H8 H 0.190325 0.838396 0.785979 0.047 Uiso 1 1 calc R U . . .
C9 C 0.0574(2) 0.6164(4) 0.78031(17) 0.0352(6) Uani 1 1 d . . . . .
C10 C 0.0934(2) 0.4824(4) 0.71180(17) 0.0334(6) Uani 1 1 d . . . . .
C11 C 0.2070(2) 0.5305(4) 0.66919(17) 0.0331(6) Uani 1 1 d . . . . .
H11 H 0.208121 0.680563 0.657099 0.040 Uiso 1 1 calc R U . . .
C12 C 0.2032(2) 0.4169(4) 0.57765(17) 0.0345(6) Uani 1 1 d . . . . .
C13 C 0.2738(2) 0.4884(5) 0.51011(18) 0.0385(6) Uani 1 1 d . . . . .
C14 C 0.3422(2) 0.6752(5) 0.5186(2) 0.0443(7) Uani 1 1 d . . . . .
H14 H 0.342662 0.758026 0.570611 0.053 Uiso 1 1 calc R U . . .
C15 C 0.4081(3) 0.7372(6) 0.4517(2) 0.0566(8) Uani 1 1 d . . . . .
H15 H 0.451957 0.861491 0.458853 0.068 Uiso 1 1 calc R U . . .
C16 C 0.4100(3) 0.6162(7) 0.3735(2) 0.0655(10) Uani 1 1 d . . . . .
H16 H 0.454977 0.659122 0.328571 0.079 Uiso 1 1 calc R U . . .
C17 C 0.3461(3) 0.4356(7) 0.3628(2) 0.0623(10) Uani 1 1 d . . . . .
H17 H 0.348264 0.355111 0.310437 0.075 Uiso 1 1 calc R U . . .
C18 C 0.2760(3) 0.3661(5) 0.42928(18) 0.0470(7) Uani 1 1 d . . . . .
C19 C 0.2072(3) 0.1793(6) 0.4182(2) 0.0571(8) Uani 1 1 d . . . . .
H19 H 0.209182 0.097436 0.366192 0.069 Uiso 1 1 calc R U . . .
C20 C 0.1391(3) 0.1174(5) 0.4810(2) 0.0520(8) Uani 1 1 d . . . . .
H20 H 0.094091 -0.005357 0.471631 0.062 Uiso 1 1 calc R U . . .
C21 C 0.1352(3) 0.2370(4) 0.56102(19) 0.0399(6) Uani 1 1 d . . . . .
C22 C 0.3229(2) 0.4757(4) 0.73736(17) 0.0310(5) Uani 1 1 d . . . . .
C23 C 0.4155(3) 0.6188(4) 0.7647(2) 0.0450(7) Uani 1 1 d . . . . .
H23 H 0.410208 0.750756 0.738227 0.054 Uiso 1 1 calc R U . . .
C24 C 0.5152(3) 0.5692(5) 0.8304(2) 0.0493(7) Uani 1 1 d . . . . .
H24 H 0.576622 0.667708 0.846968 0.059 Uiso 1 1 calc R U . . .
C25 C 0.5256(2) 0.3763(5) 0.87201(17) 0.0381(6) Uani 1 1 d . . . . .
C26 C 0.4352(2) 0.2288(4) 0.84407(19) 0.0416(6) Uani 1 1 d . . . . .
H26 H 0.441030 0.096514 0.870207 0.050 Uiso 1 1 calc R U . . .
C27 C 0.3364(2) 0.2798(4) 0.77712(18) 0.0391(6) Uani 1 1 d . . . . .
H27 H 0.277017 0.179184 0.758220 0.047 Uiso 1 1 calc R U . . .
C28 C 0.6737(3) 0.0678(6) 0.9699(2) 0.0678(10) Uani 1 1 d . . . . .
H28A H 0.601732 -0.001648 0.983270 0.102 Uiso 1 1 calc R U . . .
H28B H 0.741910 0.037096 1.017424 0.102 Uiso 1 1 calc R U . . .
H28C H 0.691520 0.020233 0.911481 0.102 Uiso 1 1 calc R U . . .
N1 N 0.0602(2) 0.1696(4) 0.62209(17) 0.0476(6) Uani 1 1 d . . . . .
H1 H 0.033604 0.043405 0.618796 0.057 Uiso 1 1 calc R U . . .
S1 S 0.64777(7) 0.34235(14) 0.96501(5) 0.0537(2) Uani 1 1 d . . . . .

loop_
_atom_site_aniso_label
_atom_site_aniso_U_11
_atom_site_aniso_U_22
_atom_site_aniso_U_33
_atom_site_aniso_U_23
_atom_site_aniso_U_13
_atom_site_aniso_U_12
C1 0.0335(13) 0.0382(14) 0.0407(13) 0.0043(12) -0.0002(10) -0.0012(11)
C2 0.0361(15) 0.0445(16) 0.0574(18) 0.0123(14) 0.0006(13) -0.0123(13)
C3 0.0368(14) 0.0566(19) 0.0533(16) 0.0173(16) 0.0098(12) -0.0035(14)
C4 0.0351(14) 0.0510(16) 0.0378(14) 0.0125(13) 0.0030(11) 0.0032(12)
C5 0.0438(16) 0.068(2) 0.0449(16) 0.0088(16) 0.0137(13) 0.0091(16)
C6 0.0534(17) 0.069(2) 0.0419(15) -0.0049(16) 0.0112(13) 0.0128(18)
C7 0.0478(16) 0.0466(17) 0.0444(16) -0.0023(14) 0.0022(13) 0.0050(13)
C8 0.0369(13) 0.0405(14) 0.0391(13) 0.0021(12) 0.0049(11) 0.0017(12)
C9 0.0316(12) 0.0394(14) 0.0330(12) 0.0071(11) 0.0006(10) 0.0034(11)
C10 0.0286(12) 0.0349(13) 0.0354(13) 0.0063(11) 0.0012(10) -0.0024(11)
C11 0.0336(13) 0.0293(13) 0.0363(13) 0.0006(11) 0.0057(11) -0.0033(10)
C12 0.0328(13) 0.0337(13) 0.0350(13) -0.0024(11) -0.0007(10) 0.0035(10)
C13 0.0337(13) 0.0449(15) 0.0351(14) -0.0008(12) 0.0006(11) 0.0100(12)
C14 0.0411(15) 0.0484(16) 0.0447(16) 0.0016(14) 0.0111(12) 0.0021(13)
C15 0.0474(17) 0.067(2) 0.0575(19) 0.0107(17) 0.0149(15) 0.0013(16)
C16 0.055(2) 0.098(3) 0.0479(18) 0.011(2) 0.0203(16) 0.013(2)
C17 0.0535(19) 0.093(3) 0.0408(17) -0.0060(18) 0.0080(14) 0.0205(19)
C18 0.0414(14) 0.0618(19) 0.0355(13) -0.0039(14) -0.0008(11) 0.0158(15)
C19 0.0570(19) 0.064(2) 0.0458(17) -0.0233(16) -0.0060(14) 0.0082(17)
C20 0.0535(18) 0.0468(17) 0.0505(17) -0.0149(15) -0.0070(15) -0.0031(15)
C21 0.0370(14) 0.0376(14) 0.0416(14) -0.0044(12) -0.0041(11) 0.0026(12)
C22 0.0309(13) 0.0328(12) 0.0300(12) -0.0032(11) 0.0070(10) -0.0054(11)
C23 0.0435(16) 0.0379(15) 0.0514(17) 0.0038(13) 0.0017(13) -0.0108(13)
C24 0.0404(16) 0.0499(17) 0.0537(17) 0.0005(15) -0.0040(13) -0.0187(14)
C25 0.0297(12) 0.0512(16) 0.0336(12) -0.0042(12) 0.0061(10) -0.0027(12)
C26 0.0397(15) 0.0412(15) 0.0429(15) 0.0059(13) 0.0037(12) -0.0059(12)
C27 0.0327(13) 0.0368(14) 0.0460(15) -0.0016(12) 0.0009(11) -0.0096(11)
C28 0.053(2) 0.075(2) 0.071(2) 0.009(2) -0.0009(17) 0.0132(18)
N1 0.0508(14) 0.0343(12) 0.0566(15) -0.0027(12) 0.0052(12) -0.0119(11)
S1 0.0408(4) 0.0694(5) 0.0464(4) -0.0041(4) -0.0062(3) -0.0010(4)

loop_
_atom_type_symbol
_atom_type_description
_atom_type_scat_dispersion_real
_atom_type_scat_dispersion_imag
_atom_type_scat_source
C C 0.0033 0.0016 'International Tables Vol C Tables 4.2.6.8 and 6.1.1.4'
H H 0.0000 0.0000 'International Tables Vol C Tables 4.2.6.8 and 6.1.1.4'
N N 0.0061 0.0033 'International Tables Vol C Tables 4.2.6.8 and 6.1.1.4'
S S 0.1246 0.1234 'International Tables Vol C Tables 4.2.6.8 and 6.1.1.4'

loop_
_geom_angle_atom_site_label_1
_geom_angle_atom_site_label_2
_geom_angle_atom_site_label_3
_geom_angle
_geom_angle_site_symmetry_1
_geom_angle_site_symmetry_3
_geom_angle_publ_flag
C10 C1 N1 119.9(2) . . ?
C10 C1 C2 121.4(3) . . ?
N1 C1 C2 118.7(2) . . ?
C3 C2 C1 120.2(3) . . ?
C2 C3 C4 121.4(3) . . ?
C5 C4 C3 121.9(3) . . ?
C5 C4 C9 119.6(3) . . ?
C3 C4 C9 118.5(3) . . ?
C6 C5 C4 121.4(3) . . ?
C5 C6 C7 119.7(3) . . ?
C8 C7 C6 120.5(3) . . ?
C7 C8 C9 121.7(3) . . ?
C8 C9 C4 117.1(2) . . ?
C8 C9 C10 123.2(2) . . ?
C4 C9 C10 119.7(2) . . ?
C1 C10 C9 118.7(2) . . ?
C1 C10 C11 120.5(2) . . ?
C9 C10 C11 120.7(2) . . ?
C12 C11 C10 111.1(2) . . ?
C12 C11 C22 111.5(2) . . ?
C10 C11 C22 110.01(19) . . ?
C21 C12 C13 119.2(2) . . ?
C21 C12 C11 119.5(2) . . ?
C13 C12 C11 121.2(2) . . ?
C14 C13 C18 117.3(3) . . ?
C14 C13 C12 123.7(3) . . ?
C18 C13 C12 119.0(3) . . ?
C15 C14 C13 121.5(3) . . ?
C14 C15 C16 120.7(3) . . ?
C17 C16 C15 119.8(3) . . ?
C16 C17 C18 121.7(3) . . ?
C17 C18 C19 122.2(3) . . ?
C17 C18 C13 119.1(3) . . ?
C19 C18 C13 118.7(3) . . ?
C20 C19 C18 121.5(3) . . ?
C19 C20 C21 120.6(3) . . ?
C12 C21 N1 120.9(2) . . ?
C12 C21 C20 120.9(3) . . ?
N1 C21 C20 118.2(3) . . ?
C27 C22 C23 117.2(2) . . ?
C27 C22 C11 120.3(2) . . ?
C23 C22 C11 122.4(2) . . ?
C24 C23 C22 121.2(3) . . ?
C25 C24 C23 121.1(3) . . ?
C24 C25 C26 118.6(2) . . ?
C24 C25 S1 116.8(2) . . ?
C26 C25 S1 124.4(2) . . ?
C27 C26 C25 119.6(3) . . ?
C26 C27 C22 122.2(2) . . ?
C21 N1 C1 121.0(2) . . ?
C25 S1 C28 104.45(16) . . ?

loop_
_geom_bond_atom_site_label_1
_geom_bond_atom_site_label_2
_geom_bond_distance
_geom_bond_site_symmetry_2
_geom_bond_publ_flag
C1 C10 1.378(4) . ?
C1 N1 1.391(4) . ?
C1 C2 1.418(4) . ?
C2 C3 1.346(4) . ?
C3 C4 1.419(4) . ?
C4 C5 1.405(4) . ?
C4 C9 1.427(4) . ?
C5 C6 1.354(5) . ?
C6 C7 1.407(4) . ?
C7 C8 1.361(4) . ?
C8 C9 1.416(4) . ?
C9 C10 1.429(4) . ?
C10 C11 1.523(3) . ?
C11 C12 1.523(3) . ?
C11 C22 1.532(3) . ?
C12 C21 1.378(4) . ?
C12 C13 1.434(4) . ?
C13 C14 1.412(4) . ?
C13 C18 1.427(4) . ?
C14 C15 1.374(4) . ?
C15 C16 1.390(5) . ?
C16 C17 1.353(5) . ?
C17 C18 1.413(4) . ?
C18 C19 1.415(5) . ?
C19 C20 1.342(5) . ?
C20 C21 1.410(4) . ?
C21 N1 1.386(4) . ?
C22 C27 1.384(4) . ?
C22 C23 1.384(4) . ?
C23 C24 1.378(4) . ?
C24 C25 1.377(4) . ?
C25 C26 1.388(4) . ?
C25 S1 1.769(3) . ?
C26 C27 1.383(4) . ?
C28 S1 1.785(4) . ?

loop_
_geom_torsion_atom_site_label_1
_geom_torsion_atom_site_label_2
_geom_torsion_atom_site_label_3
_geom_torsion_atom_site_label_4
_geom_torsion
_geom_torsion_site_symmetry_1
_geom_torsion_site_symmetry_2
_geom_torsion_site_symmetry_3
_geom_torsion_site_symmetry_4
_geom_torsion_publ_flag
C10 C1 C2 C3 0.3(4) . . . . ?
N1 C1 C2 C3 -178.9(3) . . . . ?
C1 C2 C3 C4 -0.4(4) . . . . ?
C2 C3 C4 C5 179.9(3) . . . . ?
C2 C3 C4 C9 -0.6(4) . . . . ?
C3 C4 C5 C6 178.4(3) . . . . ?
C9 C4 C5 C6 -1.1(4) . . . . ?
C4 C5 C6 C7 0.0(5) . . . . ?
C5 C6 C7 C8 0.8(4) . . . . ?
C6 C7 C8 C9 -0.5(4) . . . . ?
C7 C8 C9 C4 -0.5(4) . . . . ?
C7 C8 C9 C10 179.7(2) . . . . ?
C5 C4 C9 C8 1.2(4) . . . . ?
C3 C4 C9 C8 -178.2(2) . . . . ?
C5 C4 C9 C10 -178.9(2) . . . . ?
C3 C4 C9 C10 1.7(4) . . . . ?
N1 C1 C10 C9 180.0(2) . . . . ?
C2 C1 C10 C9 0.8(4) . . . . ?
N1 C1 C10 C11 -3.5(4) . . . . ?
C2 C1 C10 C11 177.3(2) . . . . ?
C8 C9 C10 C1 178.1(2) . . . . ?
C4 C9 C10 C1 -1.7(3) . . . . ?
C8 C9 C10 C11 1.6(4) . . . . ?
C4 C9 C10 C11 -178.3(2) . . . . ?
C1 C10 C11 C12 23.3(3) . . . . ?
C9 C10 C11 C12 -160.2(2) . . . . ?
C1 C10 C11 C22 -100.6(3) . . . . ?
C9 C10 C11 C22 75.9(3) . . . . ?
C10 C11 C12 C21 -24.8(3) . . . . ?
C22 C11 C12 C21 98.2(3) . . . . ?
C10 C11 C12 C13 158.2(2) . . . . ?
C22 C11 C12 C13 -78.7(3) . . . . ?
C21 C12 C13 C14 177.2(2) . . . . ?
C11 C12 C13 C14 -5.8(4) . . . . ?
C21 C12 C13 C18 -2.7(4) . . . . ?
C11 C12 C13 C18 174.2(2) . . . . ?
C18 C13 C14 C15 0.2(4) . . . . ?
C12 C13 C14 C15 -179.8(3) . . . . ?
C13 C14 C15 C16 -0.4(5) . . . . ?
C14 C15 C16 C17 0.1(5) . . . . ?
C15 C16 C17 C18 0.4(5) . . . . ?
C16 C17 C18 C19 178.9(3) . . . . ?
C16 C17 C18 C13 -0.7(5) . . . . ?
C14 C13 C18 C17 0.4(4) . . . . ?
C12 C13 C18 C17 -179.7(3) . . . . ?
C14 C13 C18 C19 -179.2(3) . . . . ?
C12 C13 C18 C19 0.7(4) . . . . ?
C17 C18 C19 C20 -178.6(3) . . . . ?
C13 C18 C19 C20 1.0(5) . . . . ?
C18 C19 C20 C21 -0.7(5) . . . . ?
C13 C12 C21 N1 -176.2(2) . . . . ?
C11 C12 C21 N1 6.8(4) . . . . ?
C13 C12 C21 C20 3.2(4) . . . . ?
C11 C12 C21 C20 -173.8(2) . . . . ?
C19 C20 C21 C12 -1.5(4) . . . . ?
C19 C20 C21 N1 177.9(3) . . . . ?
C12 C11 C22 C27 -71.0(3) . . . . ?
C10 C11 C22 C27 52.7(3) . . . . ?
C12 C11 C22 C23 111.6(3) . . . . ?
C10 C11 C22 C23 -124.7(3) . . . . ?
C27 C22 C23 C24 -1.5(4) . . . . ?
C11 C22 C23 C24 175.9(3) . . . . ?
C22 C23 C24 C25 -0.8(5) . . . . ?
C23 C24 C25 C26 2.2(4) . . . . ?
C23 C24 C25 S1 -172.5(2) . . . . ?
C24 C25 C26 C27 -1.3(4) . . . . ?
S1 C25 C26 C27 172.9(2) . . . . ?
C25 C26 C27 C22 -1.0(4) . . . . ?
C23 C22 C27 C26 2.4(4) . . . . ?
C11 C22 C27 C26 -175.1(2) . . . . ?
C12 C21 N1 C1 16.0(4) . . . . ?
C20 C21 N1 C1 -163.4(2) . . . . ?
C10 C1 N1 C21 -17.7(4) . . . . ?
C2 C1 N1 C21 161.5(2) . . . . ?
C24 C25 S1 C28 -156.7(2) . . . . ?
C26 C25 S1 C28 28.9(3) . . . . ?
